data_4069940
loop_
_publ_author_name
'Summerscales, Owen T.'
'Jones, Simon C.'
'Cloke, F. Geoffrey N.'
'Hitchcock, Peter B.'

_publ_section_title
;
 Anti-Bimetallic Complexes of Divalent Lanthanides with Silylated
 Pentalene and Cyclooctatetraenyl Bridging Ligands as Molecular Models for
 Lanthanide-Based Polymers
;
_journal_issue 20
_journal_name_full Organometallics
_journal_page_first 5896
_journal_paper_doi 10.1021/om900520h
_journal_volume 28
_journal_year 2009
_chemical_compound_source 'synthesis as described'
_chemical_formula_moiety 'C46 H78 Eu2 Si2, C7 H8'
_chemical_formula_sum 'C53 H86 Eu2 Si2'
_chemical_formula_weight 1083.32
_chemical_name_systematic
;
 ?
;
_space_group_IT_number 59
_symmetry_cell_setting orthorhombic
_symmetry_Int_Tables_number 59
_symmetry_space_group_name_Hall '-P 2c 2bc'
_symmetry_space_group_name_H-M 'P n m m :2'
_atom_sites_solution_hydrogens geom
_atom_sites_solution_primary direct
_atom_sites_solution_secondary difmap
_audit_conform_dict_location ftp://ftp.iucr.org/pub/cif_core.dic
_audit_conform_dict_name cif_core.dic
_audit_conform_dict_version 2.3
_audit_creation_date 2006-11-01T15:51:56-00:00
_audit_creation_method 'WinGX routine CIF_UPDATE'
_cell_angle_alpha 90
_cell_angle_beta 90
_cell_angle_gamma 90
_cell_formula_units_Z 2
_cell_length_a 7.8251(4)
_cell_length_b 17.3663(9)
_cell_length_c 18.6689(7)
_cell_measurement_reflns_used 3998
_cell_measurement_temperature 173(2)
_cell_measurement_theta_max 26.022
_cell_measurement_theta_min 3.395
_cell_measurement_wavelength 0.71073
_cell_volume 2537.0(2)
_computing_cell_refinement 'HKL Scalepack (Otwinowski & Minor 1997)'
_computing_data_collection 'Collect (Nonius BV, 1997-2000)'
_computing_data_reduction 'HKL Denzo and Scalepack (Otwinowski & Minor 1997)'
_computing_molecular_graphics 'Ortep-3 for Windows (Farrugia, 1997)'
_computing_publication_material 'WinGX publication routines (Farrugia, 1999)'
_computing_structure_refinement 'SHELXL-97 (Sheldrick, 1997)'
_computing_structure_solution 'SHELXS-86 (Sheldrick, 1986)'
_diffrn_ambient_temperature 173(2)
_diffrn_detector 'CCD plate'
_diffrn_detector_area_resol_mean 9
_diffrn_measured_fraction_theta_full 0.989
_diffrn_measured_fraction_theta_max 0.989
_diffrn_measurement_device '95mm CCD camera on \k-goniostat'
_diffrn_measurement_device_type KappaCCD
_diffrn_measurement_method 'CCD rotation images, thick slices'
_diffrn_orient_matrix_type 'by Nonius Collect from scalepack cell'
_diffrn_orient_matrix_UB_11 0.231782E-1
_diffrn_orient_matrix_UB_12 0.296167E-1
_diffrn_orient_matrix_UB_13 -0.448978E-1
_diffrn_orient_matrix_UB_21 -0.118906
_diffrn_orient_matrix_UB_22 -0.107211E-1
_diffrn_orient_matrix_UB_23 -0.169042E-1
_diffrn_orient_matrix_UB_31 -0.406864E-1
_diffrn_orient_matrix_UB_32 0.482046E-1
_diffrn_orient_matrix_UB_33 0.238253E-1
_diffrn_radiation_monochromator graphite
_diffrn_radiation_probe x-ray
_diffrn_radiation_type MoK\a
_diffrn_radiation_wavelength 0.71073
_diffrn_reflns_av_R_equivalents 0.0804
_diffrn_reflns_av_unetI/netI 0.0821
_diffrn_reflns_limit_h_max 9
_diffrn_reflns_limit_h_min -6
_diffrn_reflns_limit_k_max 21
_diffrn_reflns_limit_k_min -21
_diffrn_reflns_limit_l_max 17
_diffrn_reflns_limit_l_min -22
_diffrn_reflns_number 8380
_diffrn_reflns_theta_full 26.03
_diffrn_reflns_theta_max 26.03
_diffrn_reflns_theta_min 3.48
_diffrn_source 'Enraf Nonius FR590'
_exptl_absorpt_coefficient_mu 2.529
_exptl_absorpt_correction_T_max 0.9797
_exptl_absorpt_correction_T_min 0.8803
_exptl_absorpt_correction_type multi-scan
_exptl_absorpt_process_details
;
        [c.f. r.h. blessing, acta cryst. (1995), a51, 33-38]
;
_exptl_crystal_colour yellow
_exptl_crystal_density_diffrn 1.418
_exptl_crystal_density_method 'not measured'
_exptl_crystal_description prism
_exptl_crystal_F_000 1116
_exptl_crystal_size_max 0.1
_exptl_crystal_size_mid 0.05
_exptl_crystal_size_min 0.05
_refine_diff_density_max 1.332
_refine_diff_density_min -0.888
_refine_diff_density_rms 0.157
_refine_ls_extinction_method none
_refine_ls_goodness_of_fit_ref 1.017
_refine_ls_hydrogen_treatment constr
_refine_ls_matrix_type full
_refine_ls_number_parameters 142
_refine_ls_number_reflns 2635
_refine_ls_number_restraints 6
_refine_ls_restrained_S_all 1.015
_refine_ls_R_factor_all 0.0799
_refine_ls_R_factor_gt 0.0483
_refine_ls_shift/su_max 0.003
_refine_ls_shift/su_mean 0
_refine_ls_structure_factor_coef Fsqd
_refine_ls_weighting_details 'calc w=1/[\s^2^(Fo^2^)+(0.0407P)^2^+7.4197P] where P=(Fo^2^+2Fc^2^)/3'
_refine_ls_weighting_scheme calc
_refine_ls_wR_factor_gt 0.0949
_refine_ls_wR_factor_ref 0.1076
_reflns_number_gt 1926
_reflns_number_total 2635
_reflns_threshold_expression >2sigma(I)
_cod_data_source_file om900520h_si_006.cif
_cod_data_source_block nov106
_cod_original_sg_symbol_H-M 'P n m m'
_cod_database_code 4069940

loop_
_symmetry_equiv_pos_as_xyz
'x, y, z'
'-x, -y, z+1/2'
'x, -y+1/2, -z+1/2'
'-x, y+1/2, -z'
'-x, -y, -z'
'x, y, -z-1/2'
'-x, y-1/2, z-1/2'
'x, -y-1/2, z'

loop_
_atom_site_label
_atom_site_type_symbol
_atom_site_fract_x
_atom_site_fract_y
_atom_site_fract_z
_atom_site_U_iso_or_equiv
_atom_site_adp_type
_atom_site_occupancy
_atom_site_symmetry_multiplicity
_atom_site_calc_flag
_atom_site_refinement_flags
_atom_site_disorder_group
Eu Eu 0.10476(5) 0.25 0.635013(17) 0.02191(10) Uani 1 2 d S .
Si Si 0.3058(3) 0.45059(10) 0.75 0.0215(4) Uani 1 2 d S 1
C1 C 0.2028(9) 0.3521(4) 0.75 0.0196(16) Uani 1 2 d S 1
C2 C 0.0203(9) 0.3497(4) 0.75 0.0188(16) Uani 1 2 d S 1
H2 H -0.0295 0.3995 0.75 0.023 Uiso 1 2 calc SR 1
C3 C -0.1051(8) 0.2895(4) 0.75 0.0220(15) Uani 1 2 d S 1
H3 H -0.218 0.3096 0.75 0.026 Uiso 1 2 calc SR 1
C4 C 0.3245(9) 0.2906(3) 0.75 0.0203(15) Uani 1 2 d S 1
H4 H 0.438 0.31 0.75 0.024 Uiso 1 2 calc SR 1
C5 C 0.4499(7) 0.4564(3) 0.6678(3) 0.0303(13) Uani 1 1 d . 1
H5 H 0.5529 0.4242 0.6783 0.036 Uiso 1 1 calc R 1
C6 C 0.5152(9) 0.5384(3) 0.6507(3) 0.0529(18) Uani 1 1 d . 1
H6A H 0.5927 0.5364 0.6095 0.079 Uiso 1 1 calc R 1
H6B H 0.5763 0.559 0.6924 0.079 Uiso 1 1 calc R 1
H6C H 0.4179 0.5718 0.6395 0.079 Uiso 1 1 calc R 1
C7 C 0.3685(7) 0.4235(3) 0.5998(3) 0.0387(15) Uani 1 1 d . 1
H7A H 0.2638 0.4521 0.5888 0.058 Uiso 1 1 calc R 1
H7B H 0.3408 0.3691 0.6073 0.058 Uiso 1 1 calc R 1
H7C H 0.4489 0.4283 0.5598 0.058 Uiso 1 1 calc R 1
C8 C 0.1504(10) 0.5346(4) 0.75 0.031(2) Uani 1 2 d S 1
H8 H 0.2254 0.5813 0.75 0.038 Uiso 1 2 calc SR 1
C9 C 0.0413(7) 0.5435(3) 0.6823(3) 0.0350(14) Uani 1 1 d . 1
H9A H -0.0379 0.4999 0.6786 0.053 Uiso 1 1 calc R 1
H9B H 0.1158 0.5444 0.6401 0.053 Uiso 1 1 calc R 1
H9C H -0.0236 0.5916 0.6849 0.053 Uiso 1 1 calc R 1
C10 C 0.0620(6) 0.2913(3) 0.4917(2) 0.0265(13) Uani 1 1 d . 1
C11 C -0.0874(6) 0.3157(3) 0.5263(2) 0.0237(12) Uani 1 1 d . 1
C12 C -0.1794(9) 0.25 0.5476(3) 0.0220(16) Uani 1 2 d S 1
C13 C 0.1935(7) 0.3392(3) 0.4523(3) 0.0341(14) Uani 1 1 d . 1
H13A H 0.1852 0.3291 0.4007 0.051 Uiso 1 1 calc R 1
H13B H 0.3081 0.3256 0.4692 0.051 Uiso 1 1 calc R 1
H13C H 0.1721 0.3939 0.4614 0.051 Uiso 1 1 calc R 1
C14 C -0.1473(7) 0.3984(3) 0.5352(3) 0.0372(15) Uani 1 1 d . 1
H14A H -0.2275 0.4112 0.4967 0.056 Uiso 1 1 calc R 1
H14B H -0.0487 0.4331 0.533 0.056 Uiso 1 1 calc R 1
H14C H -0.2044 0.4041 0.5816 0.056 Uiso 1 1 calc R 1
C15 C -0.3537(9) 0.25 0.5826(4) 0.034(2) Uani 1 2 d S 1
H15A H -0.4406 0.264 0.5471 0.052 Uiso 0.5 1 calc PR 1
H15B H -0.3551 0.2875 0.6218 0.052 Uiso 0.5 1 calc PR 1
H15C H -0.3783 0.1985 0.6015 0.052 Uiso 0.5 1 calc PR 1
C1S C 0.4447(11) 0.75 0.75 0.059(2) Uiso 1 4 d SGD 2
C2S C 0.3065(12) 0.750(2) 0.7032(2) 0.059(2) Uiso 0.5 2 d SPGD 2
C3S C 0.1408(11) 0.750(4) 0.7301(5) 0.059(2) Uiso 0.5 2 d SPGD 2
C4S C 0.1133(11) 0.750(5) 0.8036(6) 0.059(2) Uiso 0.5 2 d SPGD 2
C5S C 0.2516(13) 0.750(4) 0.8504(3) 0.059(2) Uiso 0.5 2 d SPGD 2
C6S C 0.4173(12) 0.7500(19) 0.82354(5) 0.059(2) Uiso 0.5 2 d SPGD 2
C7S C 0.622(3) 0.75 0.7321(17) 0.059(2) Uiso 0.25 2 d SPD 2
C7T C 0.348(5) 0.75 0.6281(12) 0.059(2) Uiso 0.25 2 d SPD 2

loop_
_atom_site_aniso_label
_atom_site_aniso_U_11
_atom_site_aniso_U_22
_atom_site_aniso_U_33
_atom_site_aniso_U_23
_atom_site_aniso_U_13
_atom_site_aniso_U_12
Eu 0.02335(19) 0.02300(17) 0.01939(17) 0 -0.00019(17) 0
Si 0.0201(11) 0.0157(9) 0.0288(9) 0 0 -0.0008(8)
C1 0.020(4) 0.019(3) 0.021(3) 0 0 0.002(3)
C2 0.019(4) 0.015(3) 0.022(3) 0 0 0.005(3)
C3 0.009(3) 0.028(3) 0.029(3) 0 0 0.002(3)
C4 0.018(3) 0.016(3) 0.027(3) 0 0 -0.005(3)
C5 0.027(3) 0.025(3) 0.039(3) 0.000(2) 0.003(2) -0.004(2)
C6 0.056(4) 0.037(3) 0.066(4) 0.003(3) 0.020(4) -0.012(3)
C7 0.032(4) 0.045(3) 0.040(3) -0.001(3) 0.012(3) 0.001(3)
C8 0.030(5) 0.020(3) 0.045(4) 0 0 0.005(3)
C9 0.028(3) 0.037(3) 0.040(3) 0.009(3) -0.004(3) 0.012(3)
C10 0.031(3) 0.031(3) 0.018(2) 0.001(2) -0.004(2) -0.008(2)
C11 0.022(3) 0.027(3) 0.022(2) 0.002(2) -0.001(2) 0.002(2)
C12 0.015(3) 0.030(4) 0.021(3) 0 0.001(3) 0
C13 0.028(3) 0.044(3) 0.030(3) 0.007(3) 0.006(3) -0.005(3)
C14 0.041(4) 0.032(3) 0.039(3) 0.008(3) -0.001(3) 0.006(3)
C15 0.034(5) 0.035(4) 0.035(4) 0 -0.004(3) 0

loop_
_atom_type_symbol
_atom_type_description
_atom_type_scat_dispersion_real
_atom_type_scat_dispersion_imag
_atom_type_scat_source
C C 0.0033 0.0016 'International Tables Vol C Tables 4.2.6.8 and 6.1.1.4'
H H 0 0 'International Tables Vol C Tables 4.2.6.8 and 6.1.1.4'
Eu Eu -0.1578 3.6682 'International Tables Vol C Tables 4.2.6.8 and 6.1.1.4'
Si Si 0.0817 0.0704 'International Tables Vol C Tables 4.2.6.8 and 6.1.1.4'

loop_
_geom_angle_atom_site_label_1
_geom_angle_atom_site_label_2
_geom_angle_atom_site_label_3
_geom_angle
_geom_angle_site_symmetry_1
_geom_angle_site_symmetry_3
C12 Eu C11 29.46(12) . 8_565
C12 Eu C11 29.46(12) . .
C11 Eu C11 48.6(2) 8_565 .
C12 Eu C3 88.90(17) . .
C11 Eu C3 110.22(16) 8_565 .
C11 Eu C3 98.24(14) . .
C12 Eu C3 88.90(17) . 3_556
C11 Eu C3 98.24(14) 8_565 3_556
C11 Eu C3 110.22(16) . 3_556
C3 Eu C3 28.5(3) . 3_556
C12 Eu C10 48.39(16) . 8_565
C11 Eu C10 29.18(14) 8_565 8_565
C11 Eu C10 48.57(14) . 8_565
C3 Eu C10 136.96(15) . 8_565
C3 Eu C10 127.19(15) 3_556 8_565
C12 Eu C10 48.39(16) . .
C11 Eu C10 48.57(14) 8_565 .
C11 Eu C10 29.18(14) . .
C3 Eu C10 127.19(15) . .
C3 Eu C10 136.96(15) 3_556 .
C10 Eu C10 29.8(2) 8_565 .
C12 Eu C2 105.08(17) . .
C11 Eu C2 132.79(17) 8_565 .
C11 Eu C2 100.19(14) . .
C3 Eu C2 29.52(18) . .
C3 Eu C2 55.26(18) 3_556 .
C10 Eu C2 148.74(15) 8_565 .
C10 Eu C2 122.77(14) . .
C12 Eu C2 105.08(17) . 3_556
C11 Eu C2 100.19(15) 8_565 3_556
C11 Eu C2 132.79(17) . 3_556
C3 Eu C2 55.26(18) . 3_556
C3 Eu C2 29.52(18) 3_556 3_556
C10 Eu C2 122.77(14) 8_565 3_556
C10 Eu C2 148.74(15) . 3_556
C2 Eu C2 75.2(2) . 3_556
C12 Eu C4 159.33(16) . .
C11 Eu C4 169.86(16) 8_565 .
C11 Eu C4 141.28(16) . .
C3 Eu C4 73.36(16) . .
C3 Eu C4 80.54(15) 3_556 .
C10 Eu C4 149.47(15) 8_565 .
C10 Eu C4 137.22(14) . .
C2 Eu C4 54.36(18) . .
C2 Eu C4 73.75(15) 3_556 .
C12 Eu C4 159.33(16) . 3_556
C11 Eu C4 141.28(16) 8_565 3_556
C11 Eu C4 169.86(16) . 3_556
C3 Eu C4 80.54(15) . 3_556
C3 Eu C4 73.36(16) 3_556 3_556
C10 Eu C4 137.22(14) 8_565 3_556
C10 Eu C4 149.47(15) . 3_556
C2 Eu C4 73.75(15) . 3_556
C2 Eu C4 54.36(18) 3_556 3_556
C4 Eu C4 28.7(2) . 3_556
C12 Eu C1 130.84(15) . .
C11 Eu C1 160.25(17) 8_565 .
C11 Eu C1 115.84(15) . .
C3 Eu C1 55.48(18) . .
C3 Eu C1 74.65(16) 3_556 .
C10 Eu C1 154.46(14) 8_565 .
C10 Eu C1 125.94(14) . .
C2 Eu C1 28.89(18) . .
C2 Eu C1 82.76(13) 3_556 .
C4 Eu C1 28.93(17) . .
C4 Eu C1 55.21(16) 3_556 .
C1 Si C8 115.0(3) . .
C1 Si C5 107.45(19) . .
C8 Si C5 109.8(2) . .
C1 Si C5 107.4(2) . 6_557
C8 Si C5 109.8(2) . 6_557
C5 Si C5 107.2(3) . 6_557
C2 C1 C4 130.0(6) . .
C2 C1 Si 116.9(5) . .
C4 C1 Si 113.1(5) . .
C2 C1 Eu 73.5(2) . .
C4 C1 Eu 73.6(2) . .
Si C1 Eu 131.96(9) . .
C2 C1 Eu 73.5(2) . 6_557
C4 C1 Eu 73.6(2) . 6_557
Si C1 Eu 131.96(9) . 6_557
Eu C1 Eu 96.02(19) . 6_557
C1 C2 C3 134.9(6) . .
C1 C2 Eu 77.6(3) . .
C3 C2 Eu 73.4(2) . .
C1 C2 Eu 77.6(3) . 6_557
C3 C2 Eu 73.4(2) . 6_557
Eu C2 Eu 98.41(19) . 6_557
C1 C2 H2 112.5 . .
C3 C2 H2 112.5 . .
Eu C2 H2 130.7 . .
Eu C2 H2 130.7 6_557 .
C3 C3 C2 136.8(4) 3_556 .
C3 C3 Eu 75.76(13) 3_556 .
C2 C3 Eu 77.1(3) . .
C3 C3 Eu 75.76(13) 3_556 6_557
C2 C3 Eu 77.1(3) . 6_557
Eu C3 Eu 100.7(2) . 6_557
C3 C3 H3 111.6 3_556 .
C2 C3 H3 111.6 . .
Eu C3 H3 129.7 . .
Eu C3 H3 129.7 6_557 .
C4 C4 C1 138.3(4) 3_556 .
C4 C4 Eu 75.64(12) 3_556 .
C1 C4 Eu 77.4(3) . .
C4 C4 Eu 75.64(12) 3_556 6_557
C1 C4 Eu 77.4(3) . 6_557
Eu C4 Eu 98.2(2) . 6_557
C4 C4 H4 110.9 3_556 .
C1 C4 H4 110.9 . .
Eu C4 H4 130.9 . .
Eu C4 H4 130.9 6_557 .
C7 C5 C6 108.1(4) . .
C7 C5 Si 113.7(4) . .
C6 C5 Si 114.2(4) . .
C7 C5 H5 106.8 . .
C6 C5 H5 106.8 . .
Si C5 H5 106.8 . .
C9 C8 C9 111.1(6) . 6_557
C9 C8 Si 115.7(3) . .
C9 C8 Si 115.7(3) 6_557 .
C9 C8 H8 104.2 . .
C9 C8 H8 104.2 6_557 .
Si C8 H8 104.2 . .
C11 C10 C10 107.6(3) . 8_565
C11 C10 C13 128.6(5) . .
C10 C10 C13 123.4(3) 8_565 .
C11 C10 Eu 74.7(3) . .
C10 C10 Eu 75.12(10) 8_565 .
C13 C10 Eu 121.7(3) . .
C10 C11 C12 108.2(4) . .
C10 C11 C14 126.4(4) . .
C12 C11 C14 125.3(5) . .
C10 C11 Eu 76.2(3) . .
C12 C11 Eu 74.8(3) . .
C14 C11 Eu 118.4(3) . .
C11 C12 C11 108.4(6) . 8_565
C11 C12 C15 125.7(3) . .
C11 C12 C15 125.7(3) 8_565 .
C11 C12 Eu 75.8(3) . .
C11 C12 Eu 75.8(3) 8_565 .
C15 C12 Eu 118.1(4) . .
C2S C1S C6S 120 . .
C2S C1S C7S 127.6(13) . .
C6S C1S C7S 112.4(13) . .
C1S C2S C3S 120 . .
C1S C2S C7T 115.9(17) . .
C3S C2S C7T 124.1(17) . .
C2S C3S C4S 120 . .
C5S C4S C3S 120 . .
C4S C5S C6S 120 . .
C5S C6S C1S 120 . .

loop_
_geom_bond_atom_site_label_1
_geom_bond_atom_site_label_2
_geom_bond_distance
_geom_bond_site_symmetry_2
Eu C12 2.759(7) .
Eu C11 2.772(5) 8_565
Eu C11 2.772(5) .
Eu C3 2.788(4) .
Eu C3 2.788(4) 3_556
Eu C10 2.791(4) 8_565
Eu C10 2.791(4) .
Eu C2 2.836(4) .
Eu C2 2.836(4) 3_556
Eu C4 2.839(5) .
Eu C4 2.839(5) 3_556
Eu C1 2.888(4) .
Si C1 1.891(7) .
Si C8 1.900(7) .
Si C5 1.907(5) .
Si C5 1.907(5) 6_557
C1 C2 1.429(9) .
C1 C4 1.432(9) .
C1 Eu 2.888(4) 6_557
C2 C3 1.434(9) .
C2 Eu 2.836(4) 6_557
C2 H2 0.95 .
C3 C3 1.372(13) 3_556
C3 Eu 2.788(4) 6_557
C3 H3 0.95 .
C4 C4 1.409(12) 3_556
C4 Eu 2.839(5) 6_557
C4 H4 0.95 .
C5 C7 1.530(7) .
C5 C6 1.546(7) .
C5 H5 1 .
C6 H6A 0.98 .
C6 H6B 0.98 .
C6 H6C 0.98 .
C7 H7A 0.98 .
C7 H7B 0.98 .
C7 H7C 0.98 .
C8 C9 1.532(6) .
C8 C9 1.532(6) 6_557
C8 H8 1 .
C9 H9A 0.98 .
C9 H9B 0.98 .
C9 H9C 0.98 .
C10 C11 1.401(7) .
C10 C10 1.433(10) 8_565
C10 C13 1.514(7) .
C11 C12 1.406(6) .
C11 C14 1.520(7) .
C12 C11 1.406(6) 8_565
C12 C15 1.512(10) .
C13 H13A 0.98 .
C13 H13B 0.98 .
C13 H13C 0.98 .
C14 H14A 0.98 .
C14 H14B 0.98 .
C14 H14C 0.98 .
C15 H15A 0.98 .
C15 H15B 0.98 .
C15 H15C 0.98 .
C1S C2S 1.39 .
C1S C6S 1.39 .
C1S C7S 1.42(2) .
C2S C3S 1.39 .
C2S C7T 1.44(2) .
C3S C4S 1.39 .
C4S C5S 1.39 .
C5S C6S 1.39 .
